data_7121395
loop_
_publ_author_name
'Adams, Richard D.'
'Kiprotich, Emmanuel J.'
'Smith, Mark D.'

_publ_section_title
;
 Multiple cluster CH activations and transformations of furan by triosmium
 carbonyl complexes.
;
_journal_issue 28
_journal_name_full 'Chemical communications (Cambridge, England)'
_journal_page_first 3464
_journal_page_last 3467
_journal_paper_doi 10.1039/C8CC01532E
_journal_volume 54
_journal_year 2018
_chemical_formula_sum 'C23 H4 O20 Os6'
_chemical_formula_weight 1741.46
_space_group_IT_number 2
_space_group_name_Hall '-P 1'
_space_group_name_H-M_alt 'P -1'
_symmetry_cell_setting triclinic
_symmetry_space_group_name_Hall '-P 1'
_symmetry_space_group_name_H-M 'P -1'
_atom_sites_solution_hydrogens geom
_atom_sites_solution_primary direct
_atom_sites_solution_secondary difmap
_audit_creation_method SHELXL-97
_audit_update_record
;
2018-02-03 deposited with the CCDC.
2018-03-12 downloaded from the CCDC.
;
_cell_angle_alpha 87.0138(14)
_cell_angle_beta 89.5808(15)
_cell_angle_gamma 81.0114(15)
_cell_formula_units_Z 4
_cell_length_a 11.3105(5)
_cell_length_b 16.1718(8)
_cell_length_c 18.3462(8)
_cell_measurement_reflns_used 9796
_cell_measurement_temperature 100(2)
_cell_measurement_theta_max 27.63
_cell_measurement_theta_min 2.38
_cell_volume 3310.0(3)
_computing_cell_refinement 'SAINT v8.37A (Bruker, 2014)'
_computing_data_collection 'APEX3 V2016.5-0 (Bruker, 2016)'
_computing_data_reduction 'SAINT v8.37A'
_computing_molecular_graphics 'SHELXTL V6.1 (Sheldrick, 2000)'
_computing_publication_material 'SHELXTL V6.1'
_computing_structure_refinement 'SHELXL-97 (Sheldrick, 1997)'
_computing_structure_solution 'SHELXS-97 (Sheldrick, 1990)'
_diffrn_ambient_temperature 100(2)
_diffrn_measured_fraction_theta_full 0.996
_diffrn_measured_fraction_theta_max 0.996
_diffrn_measurement_device_type 'Bruker D8 QUEST diffractometer'
_diffrn_measurement_method 'omega scans'
_diffrn_radiation_monochromator graphite
_diffrn_radiation_source 'fine-focus sealed tube'
_diffrn_radiation_type MoK\a
_diffrn_radiation_wavelength 0.71073
_diffrn_reflns_av_R_equivalents 0.0514
_diffrn_reflns_av_sigmaI/netI 0.0407
_diffrn_reflns_limit_h_max 14
_diffrn_reflns_limit_h_min -14
_diffrn_reflns_limit_k_max 20
_diffrn_reflns_limit_k_min -21
_diffrn_reflns_limit_l_max 23
_diffrn_reflns_limit_l_min -23
_diffrn_reflns_number 85196
_diffrn_reflns_theta_full 27.63
_diffrn_reflns_theta_max 27.63
_diffrn_reflns_theta_min 2.13
_exptl_absorpt_coefficient_mu 23.023
_exptl_absorpt_correction_T_max 0.6560
_exptl_absorpt_correction_T_min 0.1687
_exptl_absorpt_correction_type multi-scan
_exptl_absorpt_process_details '(SADABS, Bruker, 2016)'
_exptl_crystal_colour yellow
_exptl_crystal_density_diffrn 3.495
_exptl_crystal_density_method 'not measured'
_exptl_crystal_description block
_exptl_crystal_F_000 3032
_exptl_crystal_size_max 0.12
_exptl_crystal_size_mid 0.10
_exptl_crystal_size_min 0.02
_refine_diff_density_max 2.483
_refine_diff_density_min -2.436
_refine_diff_density_rms 0.317
_refine_ls_extinction_method none
_refine_ls_goodness_of_fit_ref 1.064
_refine_ls_hydrogen_treatment mixed
_refine_ls_matrix_type full
_refine_ls_number_parameters 899
_refine_ls_number_reflns 15344
_refine_ls_number_restraints 12
_refine_ls_restrained_S_all 1.183
_refine_ls_R_factor_all 0.0467
_refine_ls_R_factor_gt 0.0316
_refine_ls_shift/su_max 0.001
_refine_ls_shift/su_mean 0.000
_refine_ls_structure_factor_coef Fsqd
_refine_ls_weighting_details 'calc w=1/[\s^2^(Fo^2^)+(0.0191P)^2^+30.7442P] where P=(Fo^2^+2Fc^2^)/3'
_refine_ls_weighting_scheme calc
_refine_ls_wR_factor_gt 0.0599
_refine_ls_wR_factor_ref 0.0646
_reflns_number_gt 12620
_reflns_number_total 15344
_reflns_threshold_expression >2sigma(I)
_cod_data_source_file c8cc01532e2.cif
_cod_data_source_block jkos3fur1_0m
_cod_depositor_comments
;
The following automatic conversions were performed:

'_symmetry_cell_setting' value 'Triclinic' changed to 'triclinic'
according to
/home/data/users/saulius/crontab/automatic-downloads/rss-feeds/RSC/lib/dictionaries/cif_core.dic
dictionary named 'cif_core.dic' version 2.4.2 from 2011-04-26.

Automatic conversion script
Id: cif_fix_values 4973 2017-02-22 13:04:09Z antanas 

 Adding full bibliography for 7121393--7121398.cif.
;
_cod_original_sg_symbol_H-M P-1
_cod_database_code 7121395

loop_
_symmetry_equiv_pos_as_xyz
'x, y, z'
'-x, -y, -z'

loop_
_atom_site_label
_atom_site_type_symbol
_atom_site_fract_x
_atom_site_fract_y
_atom_site_fract_z
_atom_site_U_iso_or_equiv
_atom_site_adp_type
_atom_site_occupancy
_atom_site_symmetry_multiplicity
_atom_site_calc_flag
_atom_site_refinement_flags
Os1 Os 0.81356(3) 0.62675(2) 0.131607(18) 0.01414(7) Uani 1 1 d D
Os2 Os 0.71994(3) 0.71394(2) 0.270753(18) 0.01392(7) Uani 1 1 d D
Os3 Os 0.77711(3) 0.80371(2) 0.145440(18) 0.01410(7) Uani 1 1 d D
Os4 Os 0.37542(3) 0.67962(2) 0.056109(17) 0.01373(7) Uani 1 1 d D
H5 H 0.4219 0.7279 -0.0269 0.000 Uiso 1 1 d D
Os5 Os 0.28791(3) 0.85251(2) 0.077434(18) 0.01287(7) Uani 1 1 d .
Os6 Os 0.29475(3) 0.79342(2) -0.065703(18) 0.01382(7) Uani 1 1 d D
Os7 Os -0.14854(3) 0.63131(2) 0.637705(18) 0.01336(7) Uani 1 1 d D
Os8 Os -0.10125(3) 0.72625(2) 0.773026(17) 0.01295(7) Uani 1 1 d D
Os9 Os -0.19282(3) 0.80926(2) 0.644465(18) 0.01295(7) Uani 1 1 d D
Os10 Os 0.27129(3) 0.67951(2) 0.563972(17) 0.01301(7) Uani 1 1 d D
H5A H 0.3613 0.6898 0.4873 0.113 Uiso 1 1 d D
Os11 Os 0.27913(3) 0.85388(2) 0.577321(17) 0.01196(7) Uani 1 1 d .
Os12 Os 0.30254(3) 0.78697(2) 0.437157(17) 0.01311(7) Uani 1 1 d D
O5 O 0.4933(5) 0.7838(4) 0.1743(3) 0.0155(13) Uani 1 1 d .
O5A O 0.0989(5) 0.7911(3) 0.6753(3) 0.0129(12) Uani 1 1 d .
O10 O 1.0573(6) 0.5284(4) 0.1829(4) 0.0306(17) Uani 1 1 d .
O11 O 0.8710(7) 0.6148(4) -0.0304(4) 0.0301(16) Uani 1 1 d .
O12 O 0.6722(6) 0.4810(4) 0.1233(4) 0.0243(15) Uani 1 1 d .
O20 O 0.9581(6) 0.7029(4) 0.3542(4) 0.0296(17) Uani 1 1 d .
O21 O 0.5968(7) 0.5908(4) 0.3650(4) 0.0311(17) Uani 1 1 d .
O22 O 0.6108(6) 0.8729(4) 0.3431(4) 0.0297(16) Uani 1 1 d .
O30 O 0.9832(7) 0.8693(5) 0.2194(4) 0.0333(17) Uani 1 1 d .
O31 O 0.8163(6) 0.8448(4) -0.0174(4) 0.0286(16) Uani 1 1 d .
O32 O 0.6007(6) 0.9630(4) 0.1670(4) 0.0267(15) Uani 1 1 d .
O40 O 0.4560(6) 0.5773(4) 0.1975(3) 0.0237(15) Uani 1 1 d .
O41 O 0.5480(6) 0.5754(4) -0.0439(4) 0.0248(15) Uani 1 1 d .
O42 O 0.1866(6) 0.5698(4) 0.0322(4) 0.0263(15) Uani 1 1 d .
O50 O 0.0226(6) 0.9215(4) 0.0489(4) 0.0247(15) Uani 1 1 d .
O51 O 0.2575(7) 0.9022(5) 0.2356(4) 0.0374(19) Uani 1 1 d .
O52 O 0.3686(6) 1.0112(4) 0.0126(4) 0.0307(17) Uani 1 1 d .
O60 O 0.5335(6) 0.8631(4) -0.0913(3) 0.0230(15) Uani 1 1 d .
O61 O 0.3434(7) 0.6915(5) -0.2020(4) 0.0371(19) Uani 1 1 d .
O62 O 0.1611(6) 0.9597(4) -0.1309(3) 0.0234(15) Uani 1 1 d .
O63 O 0.0536(6) 0.7408(4) -0.0200(4) 0.0233(15) Uani 1 1 d .
O70 O -0.3455(7) 0.5302(5) 0.6904(4) 0.0392(19) Uani 1 1 d .
O71 O 0.0527(6) 0.4816(4) 0.6406(4) 0.0287(16) Uani 1 1 d .
O72 O -0.1958(6) 0.6160(4) 0.4758(3) 0.0265(15) Uani 1 1 d .
O80 O -0.3309(6) 0.7042(5) 0.8587(4) 0.0350(18) Uani 1 1 d .
O81 O 0.0860(6) 0.6145(4) 0.8675(3) 0.0264(16) Uani 1 1 d .
O82 O -0.0729(7) 0.8902(4) 0.8404(4) 0.0305(16) Uani 1 1 d .
O90 O -0.4305(6) 0.8771(5) 0.7164(4) 0.0323(17) Uani 1 1 d .
O91 O -0.0891(6) 0.9697(4) 0.6621(4) 0.0264(15) Uani 1 1 d .
O92 O -0.2435(6) 0.8427(4) 0.4806(3) 0.0268(16) Uani 1 1 d .
O100 O 0.2306(6) 0.5802(4) 0.7060(4) 0.0261(15) Uani 1 1 d .
O101 O 0.5165(6) 0.5725(4) 0.5475(4) 0.0271(16) Uani 1 1 d .
O102 O 0.1585(6) 0.5729(4) 0.4605(4) 0.0308(17) Uani 1 1 d .
O110 O 0.2810(6) 0.9112(5) 0.7330(4) 0.0318(17) Uani 1 1 d .
O111 O 0.5149(6) 0.9211(4) 0.5448(4) 0.0242(15) Uani 1 1 d .
O112 O 0.1264(6) 1.0106(4) 0.5104(4) 0.0255(15) Uani 1 1 d .
O120 O 0.5679(6) 0.7350(4) 0.4786(4) 0.0238(15) Uani 1 1 d .
O121 O 0.3583(6) 0.9530(4) 0.3687(3) 0.0231(14) Uani 1 1 d .
O122 O 0.3026(8) 0.6760(5) 0.3070(4) 0.045(2) Uani 1 1 d .
O123 O 0.0356(6) 0.8578(4) 0.4104(3) 0.0226(14) Uani 1 1 d .
C2 C 0.6079(8) 0.7397(5) 0.1837(5) 0.0145(18) Uani 1 1 d .
C3 C 0.6532(8) 0.7153(5) 0.1152(5) 0.0159(18) Uani 1 1 d .
C4 C 0.5594(8) 0.7465(5) 0.0619(5) 0.0154(18) Uani 1 1 d .
H4 H 0.5851 0.7737 0.0155 0.019 Uiso 1 1 calc R
C5 C 0.4627(8) 0.7905(5) 0.0984(5) 0.0178(19) Uani 1 1 d .
C2A C 0.0047(8) 0.7484(5) 0.6851(4) 0.0125(17) Uani 1 1 d .
C3A C -0.0287(8) 0.7184(5) 0.6194(5) 0.0139(17) Uani 1 1 d .
C4A C 0.0553(8) 0.7461(5) 0.5653(5) 0.0167(18) Uani 1 1 d .
H4A H 0.0203 0.7705 0.5176 0.020 Uiso 1 1 calc R
C5A C 0.1321(7) 0.7924(5) 0.6001(4) 0.0119(17) Uani 1 1 d .
C10 C 0.9688(9) 0.5625(6) 0.1627(5) 0.022(2) Uani 1 1 d .
C11 C 0.8502(8) 0.6206(5) 0.0302(5) 0.0185(19) Uani 1 1 d .
C12 C 0.7277(8) 0.5331(6) 0.1276(5) 0.0178(19) Uani 1 1 d .
C20 C 0.8705(9) 0.7054(5) 0.3248(5) 0.019(2) Uani 1 1 d .
C21 C 0.6454(8) 0.6357(6) 0.3307(5) 0.021(2) Uani 1 1 d .
C22 C 0.6525(9) 0.8118(6) 0.3167(5) 0.022(2) Uani 1 1 d .
C30 C 0.9043(10) 0.8467(6) 0.1911(5) 0.025(2) Uani 1 1 d .
C31 C 0.8043(8) 0.8323(6) 0.0442(5) 0.022(2) Uani 1 1 d .
C32 C 0.6670(9) 0.9048(6) 0.1594(5) 0.021(2) Uani 1 1 d .
C40 C 0.4235(7) 0.6174(5) 0.1466(5) 0.0159(18) Uani 1 1 d .
C41 C 0.4839(8) 0.6145(5) -0.0076(5) 0.0179(19) Uani 1 1 d .
C42 C 0.2549(9) 0.6131(5) 0.0397(5) 0.020(2) Uani 1 1 d .
C50 C 0.1203(8) 0.8960(5) 0.0587(5) 0.0163(18) Uani 1 1 d .
C51 C 0.2720(9) 0.8813(6) 0.1783(5) 0.023(2) Uani 1 1 d .
C52 C 0.3367(8) 0.9527(5) 0.0383(5) 0.020(2) Uani 1 1 d .
C60 C 0.4488(9) 0.8345(6) -0.0804(4) 0.020(2) Uani 1 1 d .
C61 C 0.3237(8) 0.7268(5) -0.1496(5) 0.0194(19) Uani 1 1 d .
C62 C 0.2134(8) 0.8974(6) -0.1088(5) 0.0192(19) Uani 1 1 d .
C63 C 0.1437(9) 0.7581(5) -0.0370(5) 0.021(2) Uani 1 1 d .
C70 C -0.2734(9) 0.5670(6) 0.6699(5) 0.023(2) Uani 1 1 d .
C71 C -0.0233(9) 0.5360(6) 0.6399(5) 0.019(2) Uani 1 1 d .
C72 C -0.1784(8) 0.6219(5) 0.5353(5) 0.019(2) Uani 1 1 d .
C80 C -0.2448(9) 0.7130(6) 0.8291(5) 0.022(2) Uani 1 1 d .
C81 C 0.0139(9) 0.6559(5) 0.8337(5) 0.0187(19) Uani 1 1 d .
C82 C -0.0841(8) 0.8294(6) 0.8156(5) 0.0190(19) Uani 1 1 d .
C90 C -0.3418(9) 0.8533(6) 0.6886(5) 0.021(2) Uani 1 1 d .
C91 C -0.1292(8) 0.9106(6) 0.6555(5) 0.020(2) Uani 1 1 d .
C92 C -0.2280(8) 0.8331(5) 0.5411(5) 0.0188(19) Uani 1 1 d .
C100 C 0.2453(8) 0.6197(6) 0.6552(5) 0.0190(19) Uani 1 1 d .
C101 C 0.4246(9) 0.6136(6) 0.5525(5) 0.021(2) Uani 1 1 d .
C102 C 0.2010(8) 0.6131(5) 0.4997(5) 0.0178(19) Uani 1 1 d .
C110 C 0.2772(8) 0.8881(6) 0.6763(5) 0.021(2) Uani 1 1 d .
C111 C 0.4278(9) 0.8954(5) 0.5567(4) 0.018(2) Uani 1 1 d .
C112 C 0.1849(8) 0.9542(6) 0.5359(5) 0.0178(19) Uani 1 1 d .
C120 C 0.4701(9) 0.7528(6) 0.4634(5) 0.021(2) Uani 1 1 d .
C121 C 0.3385(8) 0.8901(6) 0.3919(5) 0.021(2) Uani 1 1 d .
C122 C 0.3052(9) 0.7152(6) 0.3556(5) 0.026(2) Uani 1 1 d .
C123 C 0.1333(9) 0.8291(5) 0.4232(5) 0.0178(19) Uani 1 1 d .
H1 H 0.783(7) 0.620(2) 0.2281(15) 0.02(2) Uiso 1 1 d D
H2 H 0.892(2) 0.7146(17) 0.136(7) 0.07(4) Uiso 1 1 d D
H1A H -0.117(9) 0.629(2) 0.7339(16) 0.04(3) Uiso 1 1 d D
H2A H -0.268(2) 0.7190(14) 0.644(6) 0.05(3) Uiso 1 1 d D

loop_
_atom_site_aniso_label
_atom_site_aniso_U_11
_atom_site_aniso_U_22
_atom_site_aniso_U_33
_atom_site_aniso_U_23
_atom_site_aniso_U_13
_atom_site_aniso_U_12
Os1 0.01506(18) 0.01364(16) 0.01324(16) 0.00176(13) -0.00018(13) -0.00152(13)
Os2 0.01502(18) 0.01576(16) 0.01099(16) 0.00139(13) -0.00193(13) -0.00305(13)
Os3 0.01498(18) 0.01374(16) 0.01370(16) 0.00187(13) -0.00107(13) -0.00343(13)
Os4 0.01446(18) 0.01333(16) 0.01337(16) 0.00011(13) 0.00028(13) -0.00232(13)
Os5 0.01241(17) 0.01418(16) 0.01179(16) -0.00237(13) -0.00060(13) -0.00075(13)
Os6 0.01602(18) 0.01406(16) 0.01150(16) -0.00104(13) -0.00061(13) -0.00258(13)
Os7 0.01520(18) 0.01364(16) 0.01192(16) 0.00113(13) -0.00027(13) -0.00496(13)
Os8 0.01311(17) 0.01557(16) 0.01013(16) 0.00075(13) 0.00125(13) -0.00263(13)
Os9 0.01203(17) 0.01433(16) 0.01226(16) 0.00174(13) 0.00030(13) -0.00211(13)
Os10 0.01451(18) 0.01264(16) 0.01226(16) -0.00075(13) -0.00001(13) -0.00329(13)
Os11 0.01277(17) 0.01324(15) 0.01071(16) -0.00189(12) 0.00114(12) -0.00427(13)
Os12 0.01469(18) 0.01459(16) 0.01038(16) -0.00175(13) 0.00189(13) -0.00308(13)
O5 0.011(3) 0.023(3) 0.012(3) -0.001(2) -0.003(2) -0.002(3)
O5A 0.009(3) 0.020(3) 0.011(3) -0.002(2) 0.001(2) -0.005(2)
O10 0.025(4) 0.030(4) 0.033(4) 0.009(3) -0.005(3) 0.003(3)
O11 0.039(4) 0.031(4) 0.024(4) -0.004(3) 0.003(3) -0.015(3)
O12 0.021(4) 0.020(3) 0.033(4) -0.002(3) 0.001(3) -0.005(3)
O20 0.030(4) 0.023(4) 0.036(4) 0.003(3) -0.023(3) -0.006(3)
O21 0.038(4) 0.031(4) 0.027(4) 0.004(3) 0.002(3) -0.015(3)
O22 0.030(4) 0.031(4) 0.027(4) -0.006(3) -0.001(3) 0.000(3)
O30 0.029(4) 0.041(4) 0.033(4) 0.004(3) -0.010(3) -0.017(3)
O31 0.030(4) 0.033(4) 0.019(4) 0.006(3) 0.002(3) 0.004(3)
O32 0.031(4) 0.016(3) 0.032(4) -0.005(3) -0.001(3) 0.001(3)
O40 0.021(4) 0.026(4) 0.022(3) 0.006(3) 0.004(3) 0.002(3)
O41 0.030(4) 0.018(3) 0.026(4) -0.008(3) 0.010(3) -0.003(3)
O42 0.023(4) 0.025(4) 0.034(4) -0.001(3) -0.001(3) -0.015(3)
O50 0.019(4) 0.022(3) 0.032(4) 0.002(3) 0.003(3) 0.001(3)
O51 0.032(4) 0.058(5) 0.018(4) -0.018(4) -0.003(3) 0.010(4)
O52 0.031(4) 0.020(3) 0.042(4) 0.002(3) -0.001(3) -0.010(3)
O60 0.018(4) 0.025(3) 0.028(4) 0.003(3) 0.004(3) -0.011(3)
O61 0.057(5) 0.035(4) 0.023(4) -0.014(3) 0.005(4) -0.014(4)
O62 0.027(4) 0.020(3) 0.022(3) 0.006(3) 0.003(3) -0.001(3)
O63 0.015(4) 0.027(4) 0.029(4) -0.004(3) -0.002(3) -0.006(3)
O70 0.041(5) 0.045(5) 0.038(4) 0.010(4) 0.008(4) -0.033(4)
O71 0.031(4) 0.018(3) 0.035(4) -0.004(3) -0.006(3) 0.004(3)
O72 0.031(4) 0.034(4) 0.014(3) -0.006(3) -0.005(3) -0.002(3)
O80 0.025(4) 0.039(4) 0.041(4) 0.005(4) 0.017(3) -0.008(3)
O81 0.029(4) 0.027(4) 0.022(4) -0.005(3) -0.010(3) 0.002(3)
O82 0.039(5) 0.027(4) 0.027(4) -0.006(3) 0.001(3) -0.011(3)
O90 0.021(4) 0.042(4) 0.030(4) 0.002(3) 0.011(3) 0.005(3)
O91 0.029(4) 0.020(3) 0.031(4) -0.002(3) -0.003(3) -0.007(3)
O92 0.027(4) 0.038(4) 0.018(4) 0.008(3) -0.003(3) -0.015(3)
O100 0.027(4) 0.028(4) 0.023(4) 0.005(3) -0.001(3) -0.008(3)
O101 0.021(4) 0.022(3) 0.035(4) 0.001(3) 0.005(3) 0.003(3)
O102 0.035(4) 0.025(4) 0.035(4) -0.012(3) -0.011(3) -0.006(3)
O110 0.032(4) 0.045(4) 0.023(4) -0.014(3) 0.006(3) -0.017(4)
O111 0.021(4) 0.024(3) 0.029(4) 0.003(3) -0.001(3) -0.011(3)
O112 0.026(4) 0.017(3) 0.033(4) 0.004(3) -0.005(3) -0.002(3)
O120 0.018(4) 0.023(3) 0.030(4) 0.001(3) 0.000(3) 0.000(3)
O121 0.025(4) 0.023(3) 0.022(3) 0.003(3) -0.004(3) -0.008(3)
O122 0.052(5) 0.050(5) 0.035(4) -0.031(4) 0.003(4) -0.007(4)
O123 0.019(4) 0.021(3) 0.027(4) 0.006(3) -0.005(3) -0.003(3)
C2 0.016(5) 0.011(4) 0.018(4) -0.004(3) 0.002(4) -0.005(3)
C3 0.012(4) 0.019(4) 0.020(5) 0.000(4) 0.000(4) -0.011(4)
C4 0.023(5) 0.009(4) 0.014(4) 0.001(3) -0.002(4) -0.004(4)
C5 0.020(5) 0.021(4) 0.012(4) 0.001(4) -0.004(4) -0.003(4)
C2A 0.018(5) 0.011(4) 0.009(4) 0.005(3) 0.003(3) -0.002(3)
C3A 0.011(4) 0.016(4) 0.015(4) -0.003(3) 0.003(3) -0.003(3)
C4A 0.020(5) 0.016(4) 0.013(4) 0.001(3) 0.004(4) -0.002(4)
C5A 0.011(4) 0.015(4) 0.010(4) -0.005(3) 0.004(3) -0.001(3)
C10 0.024(5) 0.026(5) 0.017(5) 0.001(4) -0.003(4) -0.009(4)
C11 0.012(5) 0.019(4) 0.025(5) 0.002(4) 0.000(4) -0.005(4)
C12 0.014(5) 0.020(5) 0.017(5) 0.005(4) 0.000(4) 0.002(4)
C20 0.029(6) 0.014(4) 0.014(4) 0.003(3) 0.003(4) -0.007(4)
C21 0.017(5) 0.024(5) 0.022(5) 0.000(4) 0.000(4) -0.004(4)
C22 0.020(5) 0.030(5) 0.016(5) 0.002(4) -0.001(4) -0.003(4)
C30 0.034(6) 0.023(5) 0.015(5) 0.008(4) 0.000(4) 0.000(4)
C31 0.013(5) 0.024(5) 0.029(6) 0.001(4) 0.005(4) -0.001(4)
C32 0.028(5) 0.024(5) 0.015(5) -0.003(4) 0.003(4) -0.015(4)
C40 0.007(4) 0.018(4) 0.023(5) -0.002(4) 0.006(3) 0.000(3)
C41 0.024(5) 0.014(4) 0.018(5) 0.001(4) -0.003(4) -0.010(4)
C42 0.024(5) 0.013(4) 0.020(5) 0.005(4) 0.001(4) -0.003(4)
C50 0.016(5) 0.015(4) 0.017(4) 0.001(3) 0.006(4) 0.000(4)
C51 0.021(5) 0.030(5) 0.018(5) -0.002(4) -0.004(4) -0.003(4)
C52 0.021(5) 0.015(4) 0.024(5) -0.003(4) -0.001(4) -0.001(4)
C60 0.029(6) 0.025(5) 0.004(4) -0.003(4) -0.006(4) 0.003(4)
C61 0.022(5) 0.017(4) 0.019(5) 0.001(4) 0.000(4) -0.002(4)
C62 0.015(5) 0.027(5) 0.016(5) 0.000(4) -0.004(4) -0.004(4)
C63 0.024(6) 0.016(4) 0.023(5) -0.006(4) -0.005(4) 0.001(4)
C70 0.035(6) 0.027(5) 0.010(4) -0.001(4) 0.001(4) -0.012(5)
C71 0.025(5) 0.020(5) 0.015(4) -0.003(4) -0.002(4) -0.008(4)
C72 0.019(5) 0.011(4) 0.027(5) 0.000(4) -0.003(4) -0.001(4)
C80 0.027(6) 0.018(5) 0.019(5) 0.002(4) -0.001(4) -0.001(4)
C81 0.030(5) 0.019(4) 0.009(4) -0.002(4) 0.000(4) -0.007(4)
C82 0.012(5) 0.026(5) 0.020(5) 0.003(4) 0.005(4) -0.007(4)
C90 0.025(5) 0.019(5) 0.017(5) -0.001(4) -0.005(4) -0.001(4)
C91 0.022(5) 0.021(5) 0.014(4) 0.001(4) 0.000(4) 0.002(4)
C92 0.023(5) 0.012(4) 0.023(5) 0.000(4) -0.001(4) -0.008(4)
C100 0.017(5) 0.018(4) 0.023(5) 0.001(4) -0.003(4) -0.006(4)
C101 0.026(5) 0.020(5) 0.018(5) -0.004(4) 0.007(4) -0.010(4)
C102 0.013(5) 0.019(4) 0.020(5) -0.002(4) 0.009(4) 0.001(4)
C110 0.018(5) 0.030(5) 0.016(5) -0.003(4) 0.001(4) -0.009(4)
C111 0.029(6) 0.012(4) 0.009(4) -0.002(3) -0.004(4) 0.006(4)
C112 0.024(5) 0.023(5) 0.011(4) -0.003(4) 0.001(4) -0.017(4)
C120 0.019(5) 0.018(5) 0.027(5) 0.003(4) 0.006(4) -0.005(4)
C121 0.022(5) 0.024(5) 0.019(5) -0.007(4) -0.004(4) -0.007(4)
C122 0.024(6) 0.028(5) 0.026(5) -0.002(4) 0.005(4) -0.005(4)
C123 0.024(5) 0.016(4) 0.015(4) 0.003(3) 0.000(4) -0.010(4)

loop_
_atom_type_symbol
_atom_type_description
_atom_type_scat_dispersion_real
_atom_type_scat_dispersion_imag
_atom_type_scat_source
C C 0.0033 0.0016 'International Tables Vol C Tables 4.2.6.8 and 6.1.1.4'
H H 0.0000 0.0000 'International Tables Vol C Tables 4.2.6.8 and 6.1.1.4'
O O 0.0106 0.0060 'International Tables Vol C Tables 4.2.6.8 and 6.1.1.4'
Os Os -1.2165 7.6030 'International Tables Vol C Tables 4.2.6.8 and 6.1.1.4'

loop_
_geom_angle_atom_site_label_1
_geom_angle_atom_site_label_2
_geom_angle_atom_site_label_3
_geom_angle
C11 Os1 C12 90.6(4)
C11 Os1 C10 93.8(4)
C12 Os1 C10 97.2(4)
C11 Os1 C3 94.6(4)
C12 Os1 C3 92.1(3)
C10 Os1 C3 167.4(4)
C11 Os1 Os3 100.7(3)
C12 Os1 Os3 141.8(3)
C10 Os1 Os3 117.9(3)
C3 Os1 Os3 51.1(2)
C11 Os1 Os2 155.5(3)
C12 Os1 Os2 104.4(3)
C10 Os1 Os2 103.1(3)
C3 Os1 Os2 66.1(2)
Os3 Os1 Os2 55.748(11)
C11 Os1 H1 173.7(9)
C12 Os1 H1 85(2)
C10 Os1 H1 82(2)
C3 Os1 H1 90.0(19)
Os3 Os1 H1 85.5(11)
Os2 Os1 H1 30.7(9)
C11 Os1 H2 90(4)
C12 Os1 H2 179(3)
C10 Os1 H2 83.1(17)
C3 Os1 H2 87.5(12)
Os3 Os1 H2 37.6(8)
Os2 Os1 H2 75(3)
H1 Os1 H2 94(5)
C22 Os2 C21 97.4(4)
C22 Os2 C20 92.6(4)
C21 Os2 C20 98.4(4)
C22 Os2 C2 92.9(4)
C21 Os2 C2 103.2(4)
C20 Os2 C2 156.7(4)
C22 Os2 Os3 92.8(3)
C21 Os2 Os3 158.5(3)
C20 Os2 Os3 99.9(2)
C2 Os2 Os3 57.2(2)
C22 Os2 Os1 149.7(3)
C21 Os2 Os1 108.0(3)
C20 Os2 Os1 99.6(3)
C2 Os2 Os1 65.8(2)
Os3 Os2 Os1 57.929(11)
C22 Os2 H1 179.3(13)
C21 Os2 H1 82.0(17)
C20 Os2 H1 87(3)
C2 Os2 H1 87(2)
Os3 Os2 H1 87.9(11)
Os1 Os2 H1 31.0(9)
C30 Os3 C32 92.1(4)
C30 Os3 C31 101.3(4)
C32 Os3 C31 93.8(4)
C30 Os3 C3 160.7(3)
C32 Os3 C3 101.7(4)
C31 Os3 C3 91.2(4)
C30 Os3 C2 137.0(3)
C32 Os3 C2 82.3(3)
C31 Os3 C2 121.6(3)
C3 Os3 C2 35.1(3)
C30 Os3 Os2 94.0(3)
C32 Os3 Os2 97.6(3)
C31 Os3 Os2 160.5(3)
C3 Os3 Os2 71.1(2)
C2 Os3 Os2 45.4(2)
C30 Os3 Os1 115.5(3)
C32 Os3 Os1 148.1(3)
C31 Os3 Os1 96.0(3)
C3 Os3 Os1 47.9(2)
C2 Os3 Os1 66.76(19)
Os2 Os3 Os1 66.323(12)
C30 Os3 H2 81.8(19)
C32 Os3 H2 173.8(17)
C31 Os3 H2 87(4)
C3 Os3 H2 84.3(12)
C2 Os3 H2 102.5(15)
Os2 Os3 H2 83(4)
Os1 Os3 H2 37.6(8)
C42 Os4 C41 91.2(4)
C42 Os4 C40 92.0(4)
C41 Os4 C40 98.0(4)
C42 Os4 C5 158.3(4)
C41 Os4 C5 110.2(3)
C40 Os4 C5 88.1(3)
C42 Os4 C4 168.4(3)
C41 Os4 C4 77.2(3)
C40 Os4 C4 88.8(3)
C5 Os4 C4 33.3(3)
C42 Os4 Os5 114.7(3)
C41 Os4 Os5 138.2(3)
C40 Os4 Os5 112.3(3)
C5 Os4 Os5 46.3(2)
C4 Os4 Os5 75.47(19)
C42 Os4 Os6 91.9(3)
C41 Os4 Os6 89.4(3)
C40 Os4 Os6 171.5(3)
C5 Os4 Os6 85.4(2)
C4 Os4 Os6 88.83(19)
Os5 Os4 Os6 59.230(11)
C42 Os4 H5 111.9
C41 Os4 H5 60.6
C40 Os4 H5 147.0
C5 Os4 H5 77.8
C4 Os4 H5 63.2
Os5 Os4 H5 78.9
Os6 Os4 H5 36.0
C52 Os5 C51 98.3(4)
C52 Os5 C50 92.0(4)
C51 Os5 C50 91.3(4)
C52 Os5 C5 94.8(4)
C51 Os5 C5 90.0(4)
C50 Os5 C5 172.8(4)
C52 Os5 Os6 88.7(3)
C51 Os5 Os6 172.7(3)
C50 Os5 Os6 86.6(3)
C5 Os5 Os6 91.2(2)
C52 Os5 Os4 131.9(3)
C51 Os5 Os4 114.8(3)
C50 Os5 Os4 119.4(3)
C5 Os5 Os4 53.8(2)
Os6 Os5 Os4 60.680(11)
C62 Os6 C61 101.5(4)
C62 Os6 C63 91.5(4)
C61 Os6 C63 97.1(4)
C62 Os6 C60 89.5(4)
C61 Os6 C60 90.7(4)
C63 Os6 C60 171.7(4)
C62 Os6 Os5 94.0(3)
C61 Os6 Os5 164.4(3)
C63 Os6 Os5 83.4(3)
C60 Os6 Os5 88.4(2)
C62 Os6 Os4 153.4(3)
C61 Os6 Os4 104.6(3)
C63 Os6 Os4 80.4(3)
C60 Os6 Os4 95.2(2)
Os5 Os6 Os4 60.090(12)
C62 Os6 H5 153.1
C61 Os6 H5 85.8
C63 Os6 H5 113.5
C60 Os6 H5 64.3
Os5 Os6 H5 79.8
Os4 Os6 H5 36.3
H2A Os7 C71 175(3)
H2A Os7 C72 92(3)
C71 Os7 C72 92.2(4)
H2A Os7 C70 83.0(13)
C71 Os7 C70 94.7(4)
C72 Os7 C70 94.1(4)
H2A Os7 C3A 88.1(10)
C71 Os7 C3A 93.6(4)
C72 Os7 C3A 94.2(4)
C70 Os7 C3A 168.0(4)
H2A Os7 Os9 37.6(8)
C71 Os7 Os9 143.1(3)
C72 Os7 Os9 99.6(2)
C70 Os7 Os9 118.9(3)
C3A Os7 Os9 51.1(2)
H2A Os7 Os8 72(3)
C71 Os7 Os8 104.3(3)
C72 Os7 Os8 154.4(2)
C70 Os7 Os8 103.7(3)
C3A Os7 Os8 65.7(2)
Os9 Os7 Os8 55.669(11)
H2A Os7 H1A 93(4)
C71 Os7 H1A 83(2)
C72 Os7 H1A 174.3(11)
C70 Os7 H1A 83(3)
C3A Os7 H1A 89(2)
Os9 Os7 H1A 86.1(11)
Os8 Os7 H1A 31.1(9)
H2A Os7 H2A 0(7)
C71 Os7 H2A 175(3)
C72 Os7 H2A 92(3)
C70 Os7 H2A 83.0(13)
C3A Os7 H2A 88.1(10)
Os9 Os7 H2A 37.6(8)
Os8 Os7 H2A 72(3)
H1A Os7 H2A 93(4)
C81 Os8 C82 96.5(4)
C81 Os8 C80 98.6(4)
C82 Os8 C80 93.5(4)
C81 Os8 C2A 99.8(4)
C82 Os8 C2A 93.3(3)
C80 Os8 C2A 159.5(4)
C81 Os8 Os9 156.2(3)
C82 Os8 Os9 92.1(3)
C80 Os8 Os9 103.0(3)
C2A Os8 Os9 57.4(2)
C81 Os8 Os7 108.8(3)
C82 Os8 Os7 149.4(3)
C80 Os8 Os7 99.4(3)
C2A Os8 Os7 66.0(2)
Os9 Os8 Os7 58.018(11)
C81 Os8 H1A 83(2)
C82 Os8 H1A 179.5(9)
C80 Os8 H1A 86(3)
C2A Os8 H1A 87(2)
Os9 Os8 H1A 88.4(11)
Os7 Os8 H1A 31.2(9)
C91 Os9 C90 92.4(4)
C91 Os9 C92 94.1(4)
C90 Os9 C92 101.9(4)
C91 Os9 C3A 102.3(4)
C90 Os9 C3A 159.3(3)
C92 Os9 C3A 91.6(3)
C91 Os9 C2A 81.7(3)
C90 Os9 C2A 137.0(3)
C92 Os9 C2A 121.0(3)
C3A Os9 C2A 34.8(3)
C91 Os9 Os8 97.2(3)
C90 Os9 Os8 93.4(3)
C92 Os9 Os8 160.6(3)
C3A Os9 Os8 70.6(2)
C2A Os9 Os8 46.00(19)
C91 Os9 Os7 147.9(3)
C90 Os9 Os7 114.9(3)
C92 Os9 Os7 96.1(2)
C3A Os9 Os7 47.2(2)
C2A Os9 Os7 67.04(19)
Os8 Os9 Os7 66.312(12)
C91 Os9 H2A 172(2)
C90 Os9 H2A 80.0(15)
C92 Os9 H2A 90(3)
C3A Os9 H2A 84.4(9)
C2A Os9 H2A 102.1(15)
Os8 Os9 H2A 81(3)
Os7 Os9 H2A 37.7(8)
C102 Os10 C101 91.2(4)
C102 Os10 C100 99.0(4)
C101 Os10 C100 91.6(4)
C102 Os10 C5A 111.1(3)
C101 Os10 C5A 157.2(3)
C100 Os10 C5A 89.2(3)
C102 Os10 C4A 78.0(3)
C101 Os10 C4A 169.2(3)
C100 Os10 C4A 88.8(3)
C5A Os10 C4A 33.5(3)
C102 Os10 Os11 136.7(3)
C101 Os10 Os11 113.8(3)
C100 Os10 Os11 114.1(3)
C5A Os10 Os11 46.2(2)
C4A Os10 Os11 75.7(2)
C102 Os10 Os12 86.3(3)
C101 Os10 Os12 92.7(3)
C100 Os10 Os12 173.1(3)
C5A Os10 Os12 84.8(2)
C4A Os10 Os12 87.94(19)
Os11 Os10 Os12 59.197(11)
C102 Os10 H5A 80.5
C101 Os10 H5A 56.9
C100 Os10 H5A 148.4
C5A Os10 H5A 120.8
C4A Os10 H5A 121.4
Os11 Os10 H5A 84.7
Os12 Os10 H5A 36.7
C112 Os11 C110 96.8(4)
C112 Os11 C111 92.6(4)
C110 Os11 C111 92.1(4)
C112 Os11 C5A 94.8(3)
C110 Os11 C5A 90.0(3)
C111 Os11 C5A 172.1(3)
C112 Os11 Os12 89.9(3)
C110 Os11 Os12 173.2(3)
C111 Os11 Os12 86.5(2)
C5A Os11 Os12 90.6(2)
C112 Os11 Os10 133.1(2)
C110 Os11 Os10 114.4(3)
C111 Os11 Os10 118.7(2)
C5A Os11 Os10 53.7(2)
Os12 Os11 Os10 60.849(11)
C121 Os12 C122 102.9(4)
C121 Os12 C123 88.9(4)
C122 Os12 C123 92.0(4)
C121 Os12 C120 90.6(4)
C122 Os12 C120 95.7(4)
C123 Os12 C120 172.2(4)
C121 Os12 Os11 92.7(3)
C122 Os12 Os11 164.4(3)
C123 Os12 Os11 87.2(3)
C120 Os12 Os11 85.1(3)
C121 Os12 Os10 151.9(3)
C122 Os12 Os10 104.7(3)
C123 Os12 Os10 95.6(2)
C120 Os12 Os10 81.3(3)
Os11 Os12 Os10 59.954(12)
C121 Os12 H5A 146.1
C122 Os12 H5A 83.5
C123 Os12 H5A 124.6
C120 Os12 H5A 55.5
Os11 Os12 H5A 84.2
Os10 Os12 H5A 35.1
C2 O5 C5 109.6(6)
C2A O5A C5A 109.3(6)
O5 C2 C3 108.7(7)
O5 C2 Os2 133.7(6)
C3 C2 Os2 117.5(6)
O5 C2 Os3 119.8(5)
C3 C2 Os3 66.5(5)
Os2 C2 Os3 77.3(3)
C2 C3 C4 106.5(8)
C2 C3 Os1 108.6(6)
C4 C3 Os1 143.0(6)
C2 C3 Os3 78.4(5)
C4 C3 Os3 117.3(6)
Os1 C3 Os3 81.1(3)
C5 C4 C3 108.5(7)
C5 C4 Os4 67.4(5)
C3 C4 Os4 120.5(6)
C5 C4 H4 116.7
C3 C4 H4 116.7
Os4 C4 H4 116.7
C4 C5 O5 106.7(7)
C4 C5 Os5 139.9(6)
O5 C5 Os5 113.2(6)
C4 C5 Os4 79.3(5)
O5 C5 Os4 115.5(5)
Os5 C5 Os4 79.9(3)
O5A C2A C3A 111.3(7)
O5A C2A Os8 133.5(6)
C3A C2A Os8 115.1(6)
O5A C2A Os9 120.9(5)
C3A C2A Os9 66.2(5)
Os8 C2A Os9 76.6(3)
C2A C3A C4A 104.5(7)
C2A C3A Os7 111.2(6)
C4A C3A Os7 142.4(6)
C2A C3A Os9 79.0(5)
C4A C3A Os9 117.5(6)
Os7 C3A Os9 81.7(3)
C5A C4A C3A 108.9(7)
C5A C4A Os10 66.5(5)
C3A C4A Os10 121.2(6)
C5A C4A H4A 116.5
C3A C4A H4A 116.5
Os10 C4A H4A 116.5
C4A C5A O5A 106.0(7)
C4A C5A Os11 140.3(6)
O5A C5A Os11 113.6(5)
C4A C5A Os10 80.0(5)
O5A C5A Os10 116.3(5)
Os11 C5A Os10 80.1(3)
O10 C10 Os1 176.7(9)
O11 C11 Os1 178.1(8)
O12 C12 Os1 176.2(8)
O20 C20 Os2 177.4(8)
O21 C21 Os2 177.1(8)
O22 C22 Os2 178.2(8)
O30 C30 Os3 177.2(8)
O31 C31 Os3 175.1(9)
O32 C32 Os3 178.5(8)
O40 C40 Os4 175.9(8)
O41 C41 Os4 178.8(8)
O42 C42 Os4 176.2(8)
O50 C50 Os5 179.0(8)
O51 C51 Os5 175.7(9)
O52 C52 Os5 177.2(8)
O60 C60 Os6 175.2(8)
O61 C61 Os6 175.5(8)
O62 C62 Os6 176.0(8)
O63 C63 Os6 177.2(8)
O70 C70 Os7 178.3(8)
O71 C71 Os7 177.9(9)
O72 C72 Os7 179.6(8)
O80 C80 Os8 176.5(9)
O81 C81 Os8 177.1(8)
O82 C82 Os8 179.3(9)
O90 C90 Os9 177.7(8)
O91 C91 Os9 178.6(8)
O92 C92 Os9 175.8(8)
O100 C100 Os10 175.6(8)
O101 C101 Os10 178.0(8)
O102 C102 Os10 179.8(9)
O110 C110 Os11 175.8(8)
O111 C111 Os11 179.0(8)
O112 C112 Os11 176.8(8)
O120 C120 Os12 178.2(8)
O121 C121 Os12 176.2(8)
O122 C122 Os12 176.9(9)
O123 C123 Os12 174.7(8)

loop_
_geom_bond_atom_site_label_1
_geom_bond_atom_site_label_2
_geom_bond_distance
Os1 C11 1.907(10)
Os1 C12 1.927(10)
Os1 C10 1.968(10)
Os1 C3 2.141(9)
Os1 Os3 2.8512(5)
Os1 Os2 3.0814(5)
Os1 H1 1.80(2)
Os1 H2 1.80(2)
Os2 C22 1.884(10)
Os2 C21 1.923(9)
Os2 C20 1.958(10)
Os2 C2 2.031(9)
Os2 Os3 2.7811(5)
Os2 H1 1.79(2)
Os3 C30 1.909(11)
Os3 C32 1.921(10)
Os3 C31 1.925(10)
Os3 C3 2.245(8)
Os3 C2 2.397(8)
Os3 H2 1.80(2)
Os4 C42 1.899(10)
Os4 C41 1.919(10)
Os4 C40 1.931(9)
Os4 C5 2.346(9)
Os4 C4 2.496(9)
Os4 Os5 2.8624(5)
Os4 Os6 2.8792(5)
Os4 H5 1.7892
Os5 C52 1.897(9)
Os5 C51 1.931(9)
Os5 C50 1.943(9)
Os5 C5 2.101(9)
Os5 Os6 2.8374(5)
Os6 C62 1.920(9)
Os6 C61 1.921(9)
Os6 C63 1.945(10)
Os6 C60 1.971(11)
Os6 H5 1.7766
Os7 H2A 1.80(2)
Os7 C71 1.923(10)
Os7 C72 1.930(9)
Os7 C70 1.951(10)
Os7 C3A 2.115(8)
Os7 Os9 2.8519(5)
Os7 Os8 3.0790(5)
Os7 H1A 1.80(2)
Os7 H2A 1.80(2)
Os8 C81 1.912(9)
Os8 C82 1.915(10)
Os8 C80 1.950(10)
Os8 C2A 2.053(8)
Os8 Os9 2.7765(5)
Os8 H1A 1.80(2)
Os9 C91 1.911(10)
Os9 C90 1.915(10)
Os9 C92 1.947(9)
Os9 C3A 2.241(8)
Os9 C2A 2.403(8)
Os9 H2A 1.80(2)
Os10 C102 1.895(9)
Os10 C101 1.905(10)
Os10 C100 1.933(9)
Os10 C5A 2.338(8)
Os10 C4A 2.511(9)
Os10 Os11 2.8583(5)
Os10 Os12 2.8838(5)
Os10 H5A 1.7472
Os11 C112 1.920(10)
Os11 C110 1.924(9)
Os11 C111 1.934(10)
Os11 C5A 2.096(8)
Os11 Os12 2.8362(5)
Os12 C121 1.923(10)
Os12 C122 1.938(10)
Os12 C123 1.943(10)
Os12 C120 1.946(10)
Os12 H5A 1.8132
O5 C2 1.386(10)
O5 C5 1.431(10)
O5A C2A 1.363(10)
O5A C5A 1.427(9)
O10 C10 1.120(11)
O11 C11 1.142(11)
O12 C12 1.134(11)
O20 C20 1.126(11)
O21 C21 1.139(11)
O22 C22 1.155(11)
O30 C30 1.153(12)
O31 C31 1.147(11)
O32 C32 1.123(11)
O40 C40 1.138(10)
O41 C41 1.123(11)
O42 C42 1.134(11)
O50 C50 1.129(10)
O51 C51 1.124(11)
O52 C52 1.142(11)
O60 C60 1.139(11)
O61 C61 1.147(11)
O62 C62 1.142(10)
O63 C63 1.136(11)
O70 C70 1.133(11)
O71 C71 1.129(11)
O72 C72 1.122(11)
O80 C80 1.136(11)
O81 C81 1.136(10)
O82 C82 1.131(11)
O90 C90 1.144(11)
O91 C91 1.132(11)
O92 C92 1.123(11)
O100 C100 1.128(10)
O101 C101 1.148(11)
O102 C102 1.149(11)
O110 C110 1.128(11)
O111 C111 1.143(11)
O112 C112 1.123(11)
O120 C120 1.131(11)
O121 C121 1.136(11)
O122 C122 1.123(12)
O123 C123 1.150(11)
C2 C3 1.406(12)
C3 C4 1.460(12)
C4 C5 1.395(12)
C4 H4 1.0000
C2A C3A 1.398(12)
C3A C4A 1.470(12)
C4A C5A 1.409(12)
C4A H4A 1.0000
